data_2102167
loop_
_publ_author_name
'Chohan, Zahid H.'
'Harrison, William T. A.'
'Howie, R. Alan'
'Milne, Bruce F.'
'Wardell, James L.'

_publ_section_title
;
 Crystallographic and molecular mechanics investigation of an
 order--disorder transition and dimorphism in
 5<i>H</i>,10<i>H</i>-dithiolo[2,3-<i>b</i>]-2,5-benzodithiocine-2-thione
;
_journal_issue 6
_journal_name_full 'Acta Crystallographica Section B'
_journal_page_first 1011
_journal_page_last 1017
_journal_paper_doi 10.1107/S0108768100010636
_journal_volume 56
_journal_year 2000
_chemical_formula_moiety 'C11 H8 S5'
_chemical_formula_sum 'C11 H8 S5'
_chemical_formula_weight 300.47
_chemical_name_systematic
; 
5H, 10H-dithiolo[2,3-b][2,5]benzodithiocine-2-thione [low temperature (150 K)
P monoclinic form]
;
_space_group_IT_number 14
_symmetry_cell_setting monoclinic
_symmetry_space_group_name_Hall '-P 2yab'
_symmetry_space_group_name_H-M 'P 1 21/a 1'
_atom_sites_solution_hydrogens geom
_atom_sites_solution_primary direct
_atom_sites_solution_secondary difmap
_audit_creation_method SHELXL-97
_cell_angle_alpha 90.00
_cell_angle_beta 103.9498(10)
_cell_angle_gamma 90.00
_cell_formula_units_Z 4
_cell_length_a 11.9290(2)
_cell_length_b 11.7639(2)
_cell_length_c 9.0612(2)
_cell_measurement_reflns_used 21934
_cell_measurement_temperature 150(2)
_cell_measurement_theta_max 27.46
_cell_measurement_theta_min 2.32
_cell_volume 1234.07(4)
_computing_cell_refinement 'DENZO, COLLECT'
_computing_data_collection 'DENZO (Otwinowski & Minor, 1997), COLLECT (Hooft, 1998)'
_computing_data_reduction 'DENZO, COLLECT'
_computing_molecular_graphics 'Ortep3 for Windows (Farrugia, 19970'
_computing_publication_material 'SHELXL-97 (Sheldrick, 1997)'
_computing_structure_refinement 'SHELXL-97 (Sheldrick, 1997)'
_computing_structure_solution 'SHELXS-97 (Sheldrick, 1990)'
_diffrn_ambient_temperature 150(2)
_diffrn_detector_area_resol_mean 9.091
_diffrn_measured_fraction_theta_full 0.952
_diffrn_measured_fraction_theta_max 0.952
_diffrn_measurement_device_type 'Enraf Nonius KappaCCD area detector'
_diffrn_measurement_method \w
_diffrn_radiation_monochromator graphite
_diffrn_radiation_source 'Enraf Nonius FR591 rotating anode'
_diffrn_radiation_type MoK\a
_diffrn_radiation_wavelength 0.71073
_diffrn_reflns_av_R_equivalents 0.0472
_diffrn_reflns_av_sigmaI/netI 0.0268
_diffrn_reflns_limit_h_max 15
_diffrn_reflns_limit_h_min -15
_diffrn_reflns_limit_k_max 15
_diffrn_reflns_limit_k_min -15
_diffrn_reflns_limit_l_max 11
_diffrn_reflns_limit_l_min -11
_diffrn_reflns_number 21934
_diffrn_reflns_theta_full 27.46
_diffrn_reflns_theta_max 27.46
_diffrn_reflns_theta_min 2.32
_diffrn_standards_decay_% 0
_exptl_absorpt_coefficient_mu 0.905
_exptl_absorpt_correction_T_max 0.835
_exptl_absorpt_correction_T_min 0.728
_exptl_absorpt_correction_type multi-scan
_exptl_absorpt_process_details 'SORTAV (Blessing, 1997)'
_exptl_crystal_colour red
_exptl_crystal_density_diffrn 1.617
_exptl_crystal_density_method 'not measured'
_exptl_crystal_description block
_exptl_crystal_F_000 616
_exptl_crystal_size_max 0.30
_exptl_crystal_size_mid 0.20
_exptl_crystal_size_min 0.20
_refine_diff_density_max 0.38
_refine_diff_density_min -0.38
_refine_diff_density_rms 0.065
_refine_ls_extinction_method none
_refine_ls_goodness_of_fit_ref 1.051
_refine_ls_hydrogen_treatment constr
_refine_ls_matrix_type full
_refine_ls_number_parameters 145
_refine_ls_number_reflns 2825
_refine_ls_number_restraints 0
_refine_ls_restrained_S_all 1.051
_refine_ls_R_factor_all 0.0328
_refine_ls_R_factor_gt 0.0278
_refine_ls_shift/su_max 0.001
_refine_ls_shift/su_mean 0.000
_refine_ls_structure_factor_coef Fsqd
_refine_ls_weighting_details 'w=1/[\s^2^(Fo^2^)+(0.0370P)^2^+0.4749P] where P=(Fo^2^+2Fc^2^)/3'
_refine_ls_weighting_scheme calc
_refine_ls_wR_factor_gt 0.0687
_refine_ls_wR_factor_ref 0.0712
_reflns_number_gt 2500
_reflns_number_total 2825
_reflns_threshold_expression >2sigma(I)
_cod_data_source_file bm0027.cif
_cod_data_source_block alpha-2
_cod_depositor_comments
;
The following automatic conversions were performed:

'_refine_ls_weighting_scheme' value 'calc
w=1/[\s^2^(Fo^2^)+(0.0370P)^2^+0.4749P] where P=(Fo^2^+2Fc^2^)/3' was
changed to 'calc'. New tag '_refine_ls_weighting_details' was
created. The value of the new tag was set to
'w=1/[\s^2^(Fo^2^)+(0.0370P)^2^+0.4749P] where P=(Fo^2^+2Fc^2^)/3'.

Automatic conversion script
Id: cif_fix_values 3143 2015-03-26 13:38:13Z robertas 
;
_cod_original_sg_symbol_H-M 'P 21/a'
_cod_database_code 2102167
_cod_database_fobs_code 2102167

loop_
_symmetry_equiv_pos_as_xyz
'x, y, z'
'-x+1/2, y+1/2, -z'
'-x, -y, -z'
'x-1/2, -y-1/2, z'

loop_
_atom_site_label
_atom_site_type_symbol
_atom_site_fract_x
_atom_site_fract_y
_atom_site_fract_z
_atom_site_U_iso_or_equiv
_atom_site_adp_type
_atom_site_occupancy
_atom_site_calc_flag
_atom_site_refinement_flags
S1 S 0.87835(4) 0.54914(4) 0.84600(4) 0.03210(12) Uani 1 d .
S2 S 0.85623(3) 0.64034(3) 0.53120(4) 0.02204(11) Uani 1 d .
S3 S 0.84961(3) 0.62066(4) 0.19853(4) 0.02360(11) Uani 1 d .
S4 S 0.83794(3) 0.39943(3) 0.57473(4) 0.02268(11) Uani 1 d .
S5 S 0.82017(3) 0.33413(3) 0.25468(5) 0.02480(11) Uani 1 d .
C1 C 0.85892(12) 0.53227(14) 0.66189(17) 0.0220(3) Uani 1 d .
C2 C 0.84468(12) 0.55589(13) 0.36993(16) 0.0180(3) Uani 1 d .
C3 C 0.69534(13) 0.64069(13) 0.10425(18) 0.0237(3) Uani 1 d .
H3A H 0.6756 0.7219 0.1114 0.028 Uiso 1 calc R
H3B H 0.6836 0.6220 -0.0049 0.028 Uiso 1 calc R
C4 C 0.61356(12) 0.57030(13) 0.16900(16) 0.0187(3) Uani 1 d .
C5 C 0.53441(13) 0.62641(14) 0.23388(18) 0.0241(3) Uani 1 d .
H5 H 0.5342 0.7071 0.2362 0.029 Uiso 1 calc R
C6 C 0.45613(13) 0.56720(15) 0.2950(2) 0.0293(4) Uani 1 d .
H6 H 0.4031 0.6070 0.3392 0.035 Uiso 1 calc R
C7 C 0.83572(12) 0.44249(13) 0.38986(16) 0.0182(3) Uani 1 d .
C8 C 0.69827(13) 0.38524(14) 0.10249(17) 0.0227(3) Uani 1 d .
H8A H 0.7283 0.4342 0.0318 0.027 Uiso 1 calc R
H8B H 0.6590 0.3194 0.0441 0.027 Uiso 1 calc R
C9 C 0.61277(12) 0.45108(13) 0.16521(16) 0.0184(3) Uani 1 d .
C10 C 0.53292(12) 0.39238(13) 0.22565(17) 0.0224(3) Uani 1 d .
H10 H 0.5315 0.3117 0.2217 0.027 Uiso 1 calc R
C11 C 0.45562(13) 0.44895(15) 0.29134(19) 0.0272(4) Uani 1 d .
H11 H 0.4026 0.4074 0.3336 0.033 Uiso 1 calc R

loop_
_atom_site_aniso_label
_atom_site_aniso_U_11
_atom_site_aniso_U_22
_atom_site_aniso_U_33
_atom_site_aniso_U_23
_atom_site_aniso_U_13
_atom_site_aniso_U_12
S1 0.0337(2) 0.0465(3) 0.0158(2) -0.00005(17) 0.00529(16) 0.00308(19)
S2 0.0263(2) 0.0205(2) 0.01767(19) -0.00267(14) 0.00196(15) 0.00004(15)
S3 0.02189(19) 0.0296(2) 0.0187(2) 0.00461(15) 0.00363(15) -0.00717(15)
S4 0.0239(2) 0.0225(2) 0.0209(2) 0.00565(15) 0.00373(15) 0.00112(15)
S5 0.0241(2) 0.0208(2) 0.0270(2) -0.00574(16) 0.00149(16) 0.00640(15)
C1 0.0166(7) 0.0298(8) 0.0189(7) 0.0012(6) 0.0029(6) 0.0030(6)
C2 0.0162(7) 0.0213(7) 0.0158(7) -0.0006(5) 0.0025(5) -0.0003(5)
C3 0.0249(8) 0.0223(8) 0.0217(8) 0.0056(6) 0.0009(6) -0.0006(6)
C4 0.0169(7) 0.0193(7) 0.0165(7) -0.0002(6) -0.0027(5) -0.0006(6)
C5 0.0203(7) 0.0195(7) 0.0295(8) -0.0045(6) -0.0003(6) 0.0018(6)
C6 0.0202(7) 0.0336(9) 0.0344(9) -0.0072(7) 0.0072(7) 0.0026(7)
C7 0.0156(6) 0.0210(7) 0.0173(7) -0.0009(6) 0.0025(5) 0.0014(5)
C8 0.0242(7) 0.0227(8) 0.0189(7) -0.0038(6) 0.0009(6) 0.0013(6)
C9 0.0178(7) 0.0187(7) 0.0155(7) -0.0017(5) -0.0022(5) 0.0004(5)
C10 0.0203(7) 0.0194(8) 0.0237(8) 0.0003(6) -0.0020(6) -0.0030(6)
C11 0.0193(7) 0.0323(9) 0.0295(9) 0.0021(7) 0.0047(6) -0.0050(6)

loop_
_atom_type_symbol
_atom_type_description
_atom_type_scat_dispersion_real
_atom_type_scat_dispersion_imag
_atom_type_scat_source
C C 0.0033 0.0016 'International Tables Vol C Tables 4.2.6.8 and 6.1.1.4'
H H 0.0000 0.0000 'International Tables Vol C Tables 4.2.6.8 and 6.1.1.4'
S S 0.1246 0.1234 'International Tables Vol C Tables 4.2.6.8 and 6.1.1.4'

loop_
_geom_angle_atom_site_label_1
_geom_angle_atom_site_label_2
_geom_angle_atom_site_label_3
_geom_angle
_geom_angle_publ_flag
C1 S2 C2 98.01(7) yes
C2 S3 C3 102.93(7) yes
C1 S4 C7 98.17(7) yes
C7 S5 C8 102.55(7) yes
S1 C1 S2 125.54(10) yes
S1 C1 S4 122.65(10) yes
S2 C1 S4 111.81(8) yes
C7 C2 S3 124.76(12) yes
C7 C2 S2 116.24(11) yes
S3 C2 S2 118.97(9) yes
C4 C3 S3 114.66(10) yes
C5 C4 C9 118.86(14) yes
C5 C4 C3 118.27(14) yes
C9 C4 C3 122.86(13) yes
C6 C5 C4 121.47(15) yes
C5 C6 C11 119.57(15) yes
C2 C7 S4 115.53(11) yes
C2 C7 S5 128.61(12) yes
S4 C7 S5 115.85(9) yes
C9 C8 S5 111.76(10) yes
C10 C9 C4 119.20(13) yes
C10 C9 C8 119.10(14) yes
C4 C9 C8 121.67(13) yes
C11 C10 C9 121.43(15) yes
C10 C11 C6 119.46(15) yes

loop_
_geom_bond_atom_site_label_1
_geom_bond_atom_site_label_2
_geom_bond_distance
_geom_bond_publ_flag
S1 C1 1.6400(15) yes
S2 C1 1.7324(16) yes
S2 C2 1.7449(15) yes
S3 C2 1.7436(14) yes
S3 C3 1.8477(16) yes
S4 C1 1.7416(17) yes
S4 C7 1.7442(15) yes
S5 C7 1.7466(15) yes
S5 C8 1.8468(16) yes
C2 C7 1.354(2) yes
C3 C4 1.502(2) yes
C4 C5 1.393(2) yes
C4 C9 1.403(2) yes
C5 C6 1.383(2) yes
C6 C11 1.391(3) yes
C8 C9 1.498(2) yes
C9 C10 1.391(2) yes
C10 C11 1.383(2) yes

loop_
_geom_torsion_atom_site_label_1
_geom_torsion_atom_site_label_2
_geom_torsion_atom_site_label_3
_geom_torsion_atom_site_label_4
_geom_torsion
C2 S2 C1 S1 175.33(10)
C2 S2 C1 S4 -4.76(9)
C7 S4 C1 S1 -175.44(9)
C7 S4 C1 S2 4.65(9)
C3 S3 C2 C7 86.98(14)
C3 S3 C2 S2 -95.04(9)
C1 S2 C2 C7 3.16(13)
C1 S2 C2 S3 -174.99(9)
C2 S3 C3 C4 -17.10(13)
S3 C3 C4 C5 117.42(14)
S3 C3 C4 C9 -63.35(17)
C9 C4 C5 C6 0.4(2)
C3 C4 C5 C6 179.67(14)
C4 C5 C6 C11 -0.3(2)
S3 C2 C7 S4 177.72(8)
S2 C2 C7 S4 -0.31(16)
S3 C2 C7 S5 -3.3(2)
S2 C2 C7 S5 178.67(8)
C1 S4 C7 C2 -2.70(13)
C1 S4 C7 S5 178.19(8)
C8 S5 C7 C2 -50.73(15)
C8 S5 C7 S4 128.25(9)
C7 S5 C8 C9 -33.34(13)
C5 C4 C9 C10 0.2(2)
C3 C4 C9 C10 -178.99(13)
C5 C4 C9 C8 -177.68(13)
C3 C4 C9 C8 3.1(2)
S5 C8 C9 C10 -79.69(15)
S5 C8 C9 C4 98.22(15)
C4 C9 C10 C11 -1.0(2)
C8 C9 C10 C11 176.97(14)
C9 C10 C11 C6 1.1(2)
C5 C6 C11 C10 -0.5(2)

loop_
_cod_related_entry_id
_cod_related_entry_database
_cod_related_entry_code
1 ChemSpider 21140572
